data_1555253
loop_
_publ_author_name
'Bhunia, Mrinal'
'Sahoo, Sumeet Ranjan'
'Shaw, Bikash Kumar'
'Vaidya, Shefali'
'Pariyar, Anand'
'Vijaykumar, Gonela'
'Adhikari, Debashis'
'Mandal, Swadhin K.'

_publ_section_title
;
 Storing redox equivalent in the phenalenyl backbone towards catalytic
 multi-electron reduction.
;
_journal_issue 31
_journal_name_full 'Chemical science'
_journal_page_first 7433
_journal_page_last 7441
_journal_paper_doi 10.1039/c9sc02057h
_journal_volume 10
_journal_year 2019
_chemical_formula_moiety 'C13 H8.65 O2'
_chemical_formula_sum 'C13 H8.64 O2'
_chemical_formula_weight 196.84
_space_group_crystal_system orthorhombic
_space_group_IT_number 56
_space_group_name_Hall '-P 2ab 2ac'
_space_group_name_H-M_alt 'P c c n'
_atom_sites_solution_hydrogens geom
_atom_sites_solution_primary iterative
_atom_sites_solution_secondary difmap
_audit_creation_date 2018-05-24
_audit_creation_method
;
Olex2 1.2
(compiled 2018.05.18 svn.r3508 for OlexSys, GUI svn.r5497)
;
_audit_update_record
;
2018-06-01 deposited with the CCDC.	2019-06-10 downloaded from the CCDC.
;
_cell_angle_alpha 90.00
_cell_angle_beta 90.00
_cell_angle_gamma 90.00
_cell_formula_units_Z 8
_cell_length_a 7.3790(5)
_cell_length_b 14.8543(10)
_cell_length_c 16.8845(10)
_cell_measurement_reflns_used 3670
_cell_measurement_temperature 99.99(10)
_cell_measurement_theta_max 24.9730
_cell_measurement_theta_min 2.7160
_cell_volume 1850.7(2)
_computing_cell_refinement
;
CrysAlisPro, Agilent Technologies,
Version 1.171.37.33c (release 11-04-2014 CrysAlis171 .NET)
(compiled Apr 11 2014,15:12:41)
;
_computing_data_collection
;
CrysAlisPro, Agilent Technologies,
Version 1.171.37.33c (release 11-04-2014 CrysAlis171 .NET)
(compiled Apr 11 2014,15:12:41)
;
_computing_data_reduction
;
CrysAlisPro, Agilent Technologies,
Version 1.171.37.33c (release 11-04-2014 CrysAlis171 .NET)
(compiled Apr 11 2014,15:12:41)
;
_computing_molecular_graphics 'Olex2 (Dolomanov et al., 2009)'
_computing_publication_material 'Olex2 (Dolomanov et al., 2009)'
_computing_structure_refinement 'ShelXL (Sheldrick, 2015)'
_computing_structure_solution
;
Superflip (Palatinus & Chapuis, 2007;Palatinus & van der Lee, 2008;
Palatinus et al., 2012)
;
_diffrn_ambient_environment N~2~
_diffrn_ambient_temperature 99.99(10)
_diffrn_detector 'CCD plate'
_diffrn_detector_area_resol_mean 7.9580
_diffrn_detector_type Eos
_diffrn_measured_fraction_theta_full 0.996
_diffrn_measured_fraction_theta_max 0.996
_diffrn_measurement_details
;
#__ type_ start__ end____ width___ exp.time_
  1 omega  -66.00   50.00   1.0000   50.0000
omega____ theta____ kappa____ phi______ frames
    -      -27.1399   57.0000  120.0000 116

#__ type_ start__ end____ width___ exp.time_
  2 omega  -16.00  116.00   1.0000   50.0000
omega____ theta____ kappa____ phi______ frames
    -       28.5461   77.0000  -30.0000 132

#__ type_ start__ end____ width___ exp.time_
  3 omega   35.00  126.00   1.0000   50.0000
omega____ theta____ kappa____ phi______ frames
    -       28.5461  178.0000  150.0000 91

#__ type_ start__ end____ width___ exp.time_
  4 omega  -10.00  105.00   1.0000   50.0000
omega____ theta____ kappa____ phi______ frames
    -       28.5461   57.0000 -120.0000 115

#__ type_ start__ end____ width___ exp.time_
  5 omega  -10.00   15.00   1.0000   50.0000
omega____ theta____ kappa____ phi______ frames
    -       28.5461   57.0000  120.0000 25
;
_diffrn_measurement_device 'four-circle diffractometer'
_diffrn_measurement_device_type 'SuperNova, Dual, Cu at zero, Eos'
_diffrn_measurement_method '\w scans'
_diffrn_orient_matrix_UB_11 -0.0569733000
_diffrn_orient_matrix_UB_12 -0.0080636000
_diffrn_orient_matrix_UB_13 0.0330849000
_diffrn_orient_matrix_UB_21 0.0658070000
_diffrn_orient_matrix_UB_22 -0.0295771000
_diffrn_orient_matrix_UB_23 0.0161076000
_diffrn_orient_matrix_UB_31 0.0405409000
_diffrn_orient_matrix_UB_32 0.0366224000
_diffrn_orient_matrix_UB_33 0.0203419000
_diffrn_radiation_monochromator mirror
_diffrn_radiation_probe x-ray
_diffrn_radiation_type MoK\a
_diffrn_radiation_wavelength 0.71073
_diffrn_reflns_av_R_equivalents 0.0431
_diffrn_reflns_av_unetI/netI 0.0287
_diffrn_reflns_limit_h_max 8
_diffrn_reflns_limit_h_min -8
_diffrn_reflns_limit_k_max 15
_diffrn_reflns_limit_k_min -17
_diffrn_reflns_limit_l_max 20
_diffrn_reflns_limit_l_min -19
_diffrn_reflns_number 10323
_diffrn_reflns_theta_full 25.03
_diffrn_reflns_theta_max 25.03
_diffrn_reflns_theta_min 2.41
_diffrn_source 'SuperNova (Mo) X-ray Source'
_exptl_absorpt_coefficient_mu 0.095
_exptl_absorpt_correction_T_max 1.00000
_exptl_absorpt_correction_T_min 0.68293
_exptl_absorpt_correction_type multi-scan
_exptl_absorpt_process_details
;
CrysAlisPro, Agilent Technologies,
Version 1.171.37.33c (release 11-04-2014 CrysAlis171 .NET)
(compiled Apr 11 2014,15:12:41)
Empirical absorption correction using spherical harmonics,
 implemented in SCALE3 ABSPACK scaling algorithm.
;
_exptl_crystal_colour 'clear yellowish yellow'
_exptl_crystal_colour_lustre clear
_exptl_crystal_colour_modifier yellowish
_exptl_crystal_colour_primary yellow
_exptl_crystal_density_diffrn 1.413
_exptl_crystal_density_method 'not measured'
_exptl_crystal_description block
_exptl_crystal_F_000 821
_exptl_crystal_size_max 0.56
_exptl_crystal_size_mid 0.48
_exptl_crystal_size_min 0.21
_refine_diff_density_max 0.256
_refine_diff_density_min -0.198
_refine_diff_density_rms 0.041
_refine_ls_extinction_method none
_refine_ls_goodness_of_fit_ref 1.054
_refine_ls_hydrogen_treatment constr
_refine_ls_matrix_type full
_refine_ls_number_parameters 147
_refine_ls_number_reflns 1635
_refine_ls_number_restraints 0
_refine_ls_restrained_S_all 1.054
_refine_ls_R_factor_all 0.0526
_refine_ls_R_factor_gt 0.0430
_refine_ls_shift/su_max 0.000
_refine_ls_shift/su_mean 0.000
_refine_ls_structure_factor_coef Fsqd
_refine_ls_weighting_details 'calc w=1/[\s^2^(Fo^2^)+(0.0464P)^2^+1.0621P] where P=(Fo^2^+2Fc^2^)/3'
_refine_ls_weighting_scheme calc
_refine_ls_wR_factor_gt 0.1040
_refine_ls_wR_factor_ref 0.1110
_reflns_number_gt 1372
_reflns_number_total 1635
_reflns_threshold_expression >2sigma(I)
_cod_data_source_file c9sc02057h2.cif
_cod_data_source_block ply_dimer
_cod_database_code 1555253
_chemical_oxdiff_formula 'C H N O'
_reflns_odcompleteness_completeness 86.92
_reflns_odcompleteness_iscentric 1
_reflns_odcompleteness_theta 26.32
_olex2_refinement_description
;
1. Fixed Uiso
 At 1.2 times of:
  All C(H) groups, All C(H,H) groups
 At 1.5 times of:
  All O(H) groups
2. Others
 Sof(C3A)=Sof(H3A)=1-FVAR(1)
 Sof(H2A)=Sof(H2B)=Sof(C3)=Sof(H3)=FVAR(1)
3.a Ternary CH refined with riding coordinates:
 C3(H3)
3.b Secondary CH2 refined with riding coordinates:
 C2(H2A,H2B)
3.c Aromatic/amide H refined with riding coordinates:
 C6(H6), C7(H7), C9(H9), C10(H10), C5(H5), C3A(H3A)
3.d Idealised tetrahedral OH refined as rotating group:
 O2(H2)
;
_olex2_date_sample_data_collection 2018-03-29
_olex2_submission_special_instructions 'No special instructions were received'

loop_
_space_group_symop_id
_space_group_symop_operation_xyz
1 'x, y, z'
2 '-x+1/2, -y+1/2, z'
3 'x+1/2, -y, -z+1/2'
4 '-x, y+1/2, -z+1/2'
5 '-x, -y, -z'
6 'x-1/2, y-1/2, -z'
7 '-x-1/2, y, z-1/2'
8 'x, -y-1/2, z-1/2'

loop_
_atom_site_label
_atom_site_type_symbol
_atom_site_fract_x
_atom_site_fract_y
_atom_site_fract_z
_atom_site_U_iso_or_equiv
_atom_site_adp_type
_atom_site_occupancy
_atom_site_calc_flag
_atom_site_disorder_assembly
_atom_site_disorder_group
_atom_site_refinement_flags_posn
O2 O 0.40343(19) 0.15223(8) 0.51136(7) 0.0303(4) Uani 1 d . . .
H2 H 0.4174 0.1789 0.5534 0.045 Uiso 1 calc . . GR
O1 O 0.50027(19) 0.27825(9) 0.60416(7) 0.0318(4) Uani 1 d . . .
C12 C 0.5179(2) 0.29246(12) 0.46508(10) 0.0213(4) Uani 1 d . . .
C8 C 0.5549(2) 0.31422(12) 0.32151(10) 0.0229(4) Uani 1 d . . .
C13 C 0.5666(2) 0.34881(12) 0.39967(9) 0.0208(4) Uani 1 d A . .
C2 C 0.6496(3) 0.40962(12) 0.55560(10) 0.0238(4) Uani 1 d . . .
H2A H 0.7787 0.3977 0.5523 0.029 Uiso 0.823(11) calc A 1 R
H2B H 0.6247 0.4333 0.6080 0.029 Uiso 0.823(11) calc A 1 R
C1 C 0.5494(2) 0.32347(12) 0.54526(10) 0.0225(4) Uani 1 d A . .
C11 C 0.4523(2) 0.20602(12) 0.45140(10) 0.0241(4) Uani 1 d . . .
C6 C 0.6753(3) 0.45351(13) 0.27084(10) 0.0306(5) Uani 1 d . . .
H6 H 0.7160 0.4880 0.2285 0.037 Uiso 1 calc . . R
C7 C 0.6108(3) 0.36844(13) 0.25771(10) 0.0283(5) Uani 1 d . . .
H7 H 0.6038 0.3463 0.2063 0.034 Uiso 1 calc . . R
C9 C 0.4886(3) 0.22457(13) 0.31099(11) 0.0276(5) Uani 1 d . . .
H9 H 0.4795 0.2013 0.2600 0.033 Uiso 1 calc . . R
C4 C 0.6231(3) 0.43890(13) 0.41144(10) 0.0282(5) Uani 1 d . . .
C10 C 0.4386(3) 0.17238(13) 0.37334(11) 0.0279(4) Uani 1 d . . .
H10 H 0.3953 0.1144 0.3646 0.034 Uiso 1 calc . . R
C5 C 0.6805(3) 0.48877(13) 0.34749(11) 0.0312(5) Uani 1 d A . .
H5 H 0.7234 0.5469 0.3554 0.037 Uiso 1 calc . . R
C3 C 0.5989(5) 0.4820(2) 0.49306(12) 0.0199(9) Uani 0.823(11) d . 1 .
H3 H 0.6836 0.5325 0.4978 0.024 Uiso 0.823(11) calc A 1 R
C3A C 0.696(3) 0.4487(10) 0.4969(7) 0.034(5) Uani 0.177(11) d A 2 .
H3A H 0.7879 0.4908 0.5037 0.041 Uiso 0.177(11) calc A 2 R

loop_
_atom_site_aniso_label
_atom_site_aniso_U_11
_atom_site_aniso_U_22
_atom_site_aniso_U_33
_atom_site_aniso_U_23
_atom_site_aniso_U_13
_atom_site_aniso_U_12
O2 0.0304(8) 0.0257(8) 0.0349(7) 0.0058(6) 0.0006(6) -0.0044(6)
O1 0.0369(9) 0.0378(9) 0.0207(6) 0.0095(6) 0.0006(5) -0.0003(6)
C12 0.0192(9) 0.0232(10) 0.0216(9) -0.0010(7) -0.0013(7) 0.0000(7)
C8 0.0202(9) 0.0277(10) 0.0209(8) -0.0048(7) -0.0018(7) 0.0067(8)
C13 0.0209(9) 0.0231(10) 0.0184(8) -0.0024(7) -0.0004(7) -0.0003(7)
C2 0.0250(10) 0.0294(11) 0.0171(8) -0.0041(8) -0.0014(7) 0.0040(8)
C1 0.0216(9) 0.0260(10) 0.0198(8) 0.0039(7) -0.0012(7) 0.0039(8)
C11 0.0183(9) 0.0247(10) 0.0294(9) 0.0023(8) -0.0006(7) 0.0014(8)
C6 0.0392(12) 0.0308(11) 0.0217(9) 0.0057(8) 0.0102(8) 0.0103(9)
C7 0.0352(11) 0.0343(11) 0.0155(8) -0.0050(8) 0.0005(8) 0.0113(9)
C9 0.0261(11) 0.0307(11) 0.0260(9) -0.0117(8) -0.0033(7) 0.0054(8)
C4 0.0362(11) 0.0296(11) 0.0188(9) -0.0028(8) 0.0021(8) -0.0079(9)
C10 0.0231(10) 0.0225(10) 0.0381(10) -0.0075(8) -0.0031(8) 0.0002(8)
C5 0.0421(13) 0.0225(10) 0.0290(10) -0.0004(8) 0.0083(9) -0.0028(9)
C3 0.0270(18) 0.0160(15) 0.0168(11) -0.0014(9) -0.0017(9) -0.0034(14)
C3A 0.054(12) 0.017(7) 0.032(7) 0.000(5) -0.015(6) 0.010(8)

loop_
_atom_type_symbol
_atom_type_description
_atom_type_scat_dispersion_real
_atom_type_scat_dispersion_imag
_atom_type_scat_source
C C 0.0033 0.0016 'International Tables Vol C Tables 4.2.6.8 and 6.1.1.4'
H H 0.0000 0.0000 'International Tables Vol C Tables 4.2.6.8 and 6.1.1.4'
O O 0.0106 0.0060 'International Tables Vol C Tables 4.2.6.8 and 6.1.1.4'

loop_
_geom_angle_atom_site_label_1
_geom_angle_atom_site_label_2
_geom_angle_atom_site_label_3
_geom_angle
_geom_angle_site_symmetry_3
C13 C12 C1 119.65(16) .
C11 C12 C13 119.92(15) .
C11 C12 C1 120.28(16) .
C13 C8 C9 118.28(16) .
C7 C8 C13 119.15(17) .
C7 C8 C9 122.57(16) .
C8 C13 C12 119.37(16) .
C4 C13 C12 121.22(15) .
C4 C13 C8 119.40(16) .
C1 C2 C3 113.30(15) .
C3A C2 C1 117.5(6) .
C3A C2 C3 33.9(11) .
O1 C1 C12 121.64(17) .
O1 C1 C2 120.75(15) .
C12 C1 C2 117.56(15) .
O2 C11 C12 121.24(16) .
O2 C11 C10 118.35(17) .
C12 C11 C10 120.40(17) .
C7 C6 C5 120.38(17) .
C6 C7 C8 120.44(16) .
C10 C9 C8 121.88(16) .
C13 C4 C3 119.19(17) .
C13 C4 C3A 108.8(5) .
C5 C4 C13 119.29(16) .
C5 C4 C3 121.15(18) .
C5 C4 C3A 125.1(6) .
C3 C4 C3A 32.9(7) .
C9 C10 C11 120.10(18) .
C4 C5 C6 121.12(18) .
C2 C3 C3 111.0(2) 5_666
C4 C3 C2 107.1(2) .
C4 C3 C3 112.7(3) 5_666
C2 C3A C4 128.8(12) .

loop_
_geom_bond_atom_site_label_1
_geom_bond_atom_site_label_2
_geom_bond_distance
_geom_bond_site_symmetry_2
O2 C11 1.339(2) .
O1 C1 1.254(2) .
C12 C13 1.432(2) .
C12 C1 1.449(2) .
C12 C11 1.392(2) .
C8 C13 1.419(2) .
C8 C7 1.407(3) .
C8 C9 1.430(3) .
C13 C4 1.416(3) .
C2 C1 1.488(3) .
C2 C3 1.553(4) .
C2 C3A 1.198(12) .
C11 C10 1.413(2) .
C6 C7 1.369(3) .
C6 C5 1.397(2) .
C9 C10 1.359(3) .
C4 C5 1.376(2) .
C4 C3 1.530(3) .
C4 C3A 1.547(12) .
C3 C3 1.571(8) 5_666
